data_4516598
loop_
_publ_author_name
'Kitamori, Toshiki'
'Yoo, Dongho'
'Iijima, Kodai'
'Kawamoto, Tadashi'
'Mori, Takehiko'

_publ_section_title
;
 Ambipolar Transistor Properties of Metal Complexes Derived from
 1,2-Phenylenediamines
;
_journal_issue 8
_journal_name_full 'ACS Applied Electronic Materials'
_journal_page_first 1633
_journal_paper_doi 10.1021/acsaelm.9b00344
_journal_volume 1
_journal_year 2019
_chemical_formula_moiety 'C12 H12 N4 Pd'
_chemical_formula_sum 'C12 H12 N4 Pd'
_chemical_formula_weight 318.65
_space_group_crystal_system monoclinic
_space_group_IT_number 14
_space_group_name_Hall '-P 2ybc'
_space_group_name_H-M_alt 'P 1 21/c 1'
_atom_sites_solution_hydrogens geom
_atom_sites_solution_primary direct
_atom_sites_solution_secondary difmap
_cell_angle_alpha 90.0000
_cell_angle_beta 90.815(2)
_cell_angle_gamma 90.0000
_cell_formula_units_Z 4
_cell_length_a 5.8402(3)
_cell_length_b 7.4994(5)
_cell_length_c 25.7131(13)
_cell_measurement_reflns_used 1697
_cell_measurement_temperature 270
_cell_measurement_theta_max 67.91
_cell_measurement_theta_min 3.44
_cell_volume 1126.07(11)
_computing_cell_refinement 'RAPID AUTO'
_computing_data_collection 'RAPID AUTO (Rigaku, ????)'
_computing_data_reduction 'RAPID AUTO'
_computing_molecular_graphics 'CrystalStructure 4.3'
_computing_publication_material 'CrystalStructure 4.3 (Rigaku, 2018)'
_computing_structure_refinement 'SHELXL Version 2018/1 (Sheldrick, 2008)'
_computing_structure_solution 'SHELXT Version 2014/5 (Sheldrick, 2014)'
_diffrn_ambient_temperature 270
_diffrn_detector_area_resol_mean 10.000
_diffrn_measured_fraction_theta_full 0.988
_diffrn_measured_fraction_theta_max 0.988
_diffrn_measurement_device_type 'Rigaku R-AXIS RAPID'
_diffrn_measurement_method \w
_diffrn_radiation_type 'Cu K\a'
_diffrn_radiation_wavelength 1.54187
_diffrn_reflns_av_R_equivalents 0.1091
_diffrn_reflns_av_unetI/netI 0.0945
_diffrn_reflns_Laue_measured_fraction_full 0.988
_diffrn_reflns_Laue_measured_fraction_max 0.988
_diffrn_reflns_limit_h_max 6
_diffrn_reflns_limit_h_min -6
_diffrn_reflns_limit_k_max 8
_diffrn_reflns_limit_k_min -7
_diffrn_reflns_limit_l_max 30
_diffrn_reflns_limit_l_min -27
_diffrn_reflns_number 12066
_diffrn_reflns_point_group_measured_fraction_full 0.988
_diffrn_reflns_point_group_measured_fraction_max 0.988
_diffrn_reflns_theta_full 65.728
_diffrn_reflns_theta_max 65.728
_diffrn_reflns_theta_min 3.438
_diffrn_standards_number 0
_exptl_absorpt_coefficient_mu 13.120
_exptl_absorpt_correction_T_max 0.974
_exptl_absorpt_correction_T_min 0.674
_exptl_absorpt_correction_type multi-scan
_exptl_absorpt_process_details 'ABSCOR (Rigaku, 1995)'
_exptl_crystal_colour black
_exptl_crystal_density_diffrn 1.879
_exptl_crystal_density_method 'not measured'
_exptl_crystal_description plate
_exptl_crystal_F_000 632.00
_exptl_crystal_size_max 0.100
_exptl_crystal_size_mid 0.040
_exptl_crystal_size_min 0.002
_refine_diff_density_max 2.12
_refine_diff_density_min -1.61
_refine_ls_extinction_method none
_refine_ls_goodness_of_fit_ref 1.079
_refine_ls_hydrogen_treatment constr
_refine_ls_number_parameters 154
_refine_ls_number_reflns 1922
_refine_ls_number_restraints 6
_refine_ls_R_factor_all 0.0969
_refine_ls_R_factor_gt 0.0777
_refine_ls_shift/su_max 0.000
_refine_ls_structure_factor_coef Fsqd
_refine_ls_weighting_details 'w = 1/[\s^2^(Fo^2^)+(0.1093P)^2^] where P=(Fo^2^+2Fc^2^)/3'
_refine_ls_weighting_scheme calc
_refine_ls_wR_factor_gt 0.1873
_refine_ls_wR_factor_ref 0.2164
_reflns_Friedel_coverage 0.000
_reflns_number_gt 1352
_reflns_number_total 1922
_reflns_threshold_expression F^2^>2.0\s(F^2^)
_cod_data_source_file el9b00344_si_002.cif
_cod_data_source_block 4HPd
_cod_database_code 4516598

loop_
_space_group_symop_id
_space_group_symop_operation_xyz
1 +X,+Y,+Z
2 -X,1/2+Y,1/2-Z
3 -X,-Y,-Z
4 +X,-1/2-Y,-1/2+Z

loop_
_atom_site_label
_atom_site_type_symbol
_atom_site_fract_x
_atom_site_fract_y
_atom_site_fract_z
_atom_site_U_iso_or_equiv
_atom_site_adp_type
_atom_site_occupancy
_atom_site_site_symmetry_order
_atom_site_calc_flag
_atom_site_refinement_flags_posn
_atom_site_refinement_flags_adp
Pd1 Pd 0.70854(12) 0.73540(9) 0.27056(3) 0.0517(4) Uani 1 1 d . .
N1 N 0.9824(14) 0.8134(12) 0.2338(4) 0.061(2) Uani 1 1 d . .
H1A H 1.090757 0.870893 0.249337 0.073 Uiso 1 1 calc R U
N2 N 0.6403(12) 0.6407(10) 0.2002(3) 0.058(2) Uani 1 1 d . .
H2A H 0.517811 0.580906 0.193476 0.069 Uiso 1 1 calc R U
N3 N 0.7867(14) 0.8161(12) 0.3422(3) 0.061(2) Uani 1 1 d . .
H3A H 0.907782 0.877684 0.348875 0.073 Uiso 1 1 calc R U
N4 N 0.4357(13) 0.6538(11) 0.3077(3) 0.060(2) Uani 1 1 d . .
H4A H 0.320329 0.606057 0.291921 0.072 Uiso 1 1 calc R U
C1 C 1.146(2) 0.7657(12) 0.0971(6) 0.062(3) Uani 1 1 d . .
H1 H 1.261846 0.793381 0.073953 0.075 Uiso 1 1 calc R U
C2 C 0.954(2) 0.6754(15) 0.0788(5) 0.070(3) Uani 1 1 d . .
H2 H 0.942652 0.647370 0.043630 0.085 Uiso 1 1 calc R U
C3 C 1.1707(18) 0.8151(14) 0.1480(5) 0.063(3) Uani 1 1 d . .
H3 H 1.301461 0.875273 0.159336 0.075 Uiso 1 1 calc R U
C4 C 0.7826(16) 0.6270(14) 0.1106(4) 0.062(3) Uani 1 1 d . .
H4 H 0.658090 0.563015 0.097615 0.074 Uiso 1 1 calc R U
C5 C 0.992(2) 0.7731(11) 0.1837(6) 0.058(3) Uani 1 1 d . .
C6 C 0.7937(16) 0.6746(12) 0.1643(4) 0.048(2) Uani 1 1 d . .
C7 C 0.6439(19) 0.7704(11) 0.3786(5) 0.051(3) Uani 1 1 d . .
C8 C 0.4421(16) 0.6780(13) 0.3602(5) 0.054(2) Uani 1 1 d . .
C9 C 0.6708(19) 0.7962(13) 0.4327(5) 0.062(3) Uani 1 1 d . .
H9 H 0.802017 0.852735 0.445316 0.075 Uiso 1 1 calc R U
C10 C 0.2742(16) 0.6219(13) 0.3947(4) 0.063(3) Uani 1 1 d . .
H10 H 0.142278 0.564834 0.382747 0.076 Uiso 1 1 calc R U
C11 C 0.511(2) 0.7408(13) 0.4669(6) 0.072(4) Uani 1 1 d . .
H11 H 0.531716 0.759117 0.502460 0.086 Uiso 1 1 calc R U
C12 C 0.3099(18) 0.6539(16) 0.4473(5) 0.077(3) Uani 1 1 d . .
H12 H 0.199069 0.617400 0.470624 0.093 Uiso 1 1 calc R U

loop_
_atom_site_aniso_label
_atom_site_aniso_U_11
_atom_site_aniso_U_22
_atom_site_aniso_U_33
_atom_site_aniso_U_23
_atom_site_aniso_U_13
_atom_site_aniso_U_12
Pd1 0.0536(6) 0.0448(5) 0.0568(8) 0.0010(3) -0.0019(4) -0.0027(3)
N1 0.054(5) 0.061(5) 0.068(7) -0.004(5) -0.014(4) -0.007(4)
N2 0.056(5) 0.053(5) 0.065(6) -0.017(4) 0.006(4) 0.002(4)
N3 0.048(5) 0.073(5) 0.063(6) -0.011(5) -0.001(4) -0.004(4)
N4 0.061(5) 0.052(5) 0.068(6) 0.003(4) -0.011(4) -0.005(4)
C1 0.066(7) 0.066(7) 0.056(9) 0.015(5) 0.008(6) 0.013(5)
C2 0.072(7) 0.063(7) 0.076(9) 0.001(6) 0.003(6) 0.013(6)
C3 0.055(6) 0.054(6) 0.079(9) 0.010(6) 0.007(6) -0.002(5)
C4 0.063(6) 0.062(7) 0.059(8) -0.007(5) -0.005(5) -0.005(5)
C5 0.069(8) 0.040(5) 0.064(9) -0.004(5) -0.007(6) 0.000(4)
C6 0.059(6) 0.039(5) 0.046(7) 0.007(4) 0.004(5) 0.005(4)
C7 0.048(6) 0.051(6) 0.055(8) 0.008(4) -0.005(5) 0.002(4)
C8 0.045(5) 0.042(5) 0.075(6) 0.007(5) 0.005(5) 0.001(4)
C9 0.062(7) 0.074(7) 0.050(8) -0.002(6) -0.011(5) -0.020(5)
C10 0.067(6) 0.055(6) 0.068(8) -0.008(5) 0.001(6) -0.007(5)
C11 0.080(9) 0.091(10) 0.044(9) 0.004(5) -0.010(7) -0.004(6)
C12 0.073(8) 0.075(8) 0.084(10) -0.001(7) 0.015(7) 0.006(6)

loop_
_atom_type_symbol
_atom_type_description
_atom_type_scat_dispersion_real
_atom_type_scat_dispersion_imag
_atom_type_scat_source
C C 0.0181 0.0091
;
International Tables for Crystallography
(Vol. C, Tables 4.2.6.8 and 6.1.1.4)
;
N N 0.0311 0.0180
;
International Tables for Crystallography
(Vol. C, Tables 4.2.6.8 and 6.1.1.4)
;
H H 0.0000 0.0000
;
International Tables for Crystallography
(Vol. C, Table 6.1.1.4)
;
Pd Pd 0.1215 3.9337
;
International Tables for Crystallography
(Vol. C, Tables 4.2.6.8 and 6.1.1.4)
;

loop_
_geom_angle_atom_site_label_1
_geom_angle_atom_site_label_2
_geom_angle_atom_site_label_3
_geom_angle
N1 Pd1 N4 179.2(3)
N1 Pd1 N2 79.7(3)
N4 Pd1 N2 100.3(3)
N1 Pd1 N3 100.3(4)
N4 Pd1 N3 79.7(3)
N2 Pd1 N3 176.4(3)
C5 N1 Pd1 116.7(7)
C5 N1 H1A 121.7
Pd1 N1 H1A 121.7
C6 N2 Pd1 116.2(7)
C6 N2 H2A 121.9
Pd1 N2 H2A 121.9
C7 N3 Pd1 116.3(8)
C7 N3 H3A 121.8
Pd1 N3 H3A 121.8
C8 N4 Pd1 115.4(6)
C8 N4 H4A 122.3
Pd1 N4 H4A 122.3
C3 C1 C2 122.1(11)
C3 C1 H1 119.0
C2 C1 H1 119.0
C4 C2 C1 121.9(12)
C4 C2 H2 119.1
C1 C2 H2 119.1
C1 C3 C5 119.1(11)
C1 C3 H3 120.4
C5 C3 H3 120.4
C2 C4 C6 119.7(10)
C2 C4 H4 120.1
C6 C4 H4 120.1
N1 C5 C3 127.9(11)
N1 C5 C6 113.8(10)
C3 C5 C6 118.3(11)
N2 C6 C4 127.4(10)
N2 C6 C5 113.7(10)
C4 C6 C5 118.9(9)
N3 C7 C9 127.4(10)
N3 C7 C8 114.7(11)
C9 C7 C8 118.0(10)
N4 C8 C10 125.4(10)
N4 C8 C7 113.6(9)
C10 C8 C7 121.0(11)
C11 C9 C7 121.9(11)
C11 C9 H9 119.0
C7 C9 H9 119.0
C12 C10 C8 118.1(10)
C12 C10 H10 121.0
C8 C10 H10 121.0
C9 C11 C12 118.7(12)
C9 C11 H11 120.7
C12 C11 H11 120.7
C10 C12 C11 122.4(11)
C10 C12 H12 118.8
C11 C12 H12 118.8

loop_
_geom_bond_atom_site_label_1
_geom_bond_atom_site_label_2
_geom_bond_distance
Pd1 N1 1.959(9)
Pd1 N4 1.967(7)
Pd1 N2 1.978(7)
Pd1 N3 1.985(8)
N1 C5 1.324(15)
N1 H1A 0.8600
N2 C6 1.321(10)
N2 H2A 0.8600
N3 C7 1.309(13)
N3 H3A 0.8600
N4 C8 1.362(12)
N4 H4A 0.8600
C1 C3 1.366(16)
C1 C2 1.387(17)
C1 H1 0.9300
C2 C4 1.351(13)
C2 H2 0.9300
C3 C5 1.433(16)
C3 H3 0.9300
C4 C6 1.425(12)
C4 H4 0.9300
C5 C6 1.458(16)
C7 C9 1.411(16)
C7 C8 1.441(15)
C8 C10 1.396(12)
C9 C11 1.357(16)
C9 H9 0.9300
C10 C12 1.386(13)
C10 H10 0.9300
C11 C12 1.429(17)
C11 H11 0.9300
C12 H12 0.9300

loop_
_geom_torsion_atom_site_label_1
_geom_torsion_atom_site_label_2
_geom_torsion_atom_site_label_3
_geom_torsion_atom_site_label_4
_geom_torsion
C3 C1 C2 C4 -1.8(17)
C2 C1 C3 C5 -0.2(16)
C1 C2 C4 C6 2.2(16)
Pd1 N1 C5 C3 179.5(8)
Pd1 N1 C5 C6 -0.3(11)
C1 C3 C5 N1 -178.2(10)
C1 C3 C5 C6 1.6(15)
Pd1 N2 C6 C4 -177.8(8)
Pd1 N2 C6 C5 1.7(11)
C2 C4 C6 N2 178.8(10)
C2 C4 C6 C5 -0.7(15)
N1 C5 C6 N2 -0.9(13)
C3 C5 C6 N2 179.3(8)
N1 C5 C6 C4 178.7(9)
C3 C5 C6 C4 -1.1(14)
Pd1 N3 C7 C9 173.6(8)
Pd1 N3 C7 C8 -4.1(11)
Pd1 N4 C8 C10 -176.3(8)
Pd1 N4 C8 C7 3.7(11)
N3 C7 C8 N4 0.2(13)
C9 C7 C8 N4 -177.7(8)
N3 C7 C8 C10 -179.7(9)
C9 C7 C8 C10 2.4(14)
N3 C7 C9 C11 -179.2(10)
C8 C7 C9 C11 -1.7(15)
N4 C8 C10 C12 178.6(10)
C7 C8 C10 C12 -1.5(15)
C7 C9 C11 C12 0.1(17)
C8 C10 C12 C11 -0.2(16)
C9 C11 C12 C10 0.9(17)
